data_1100289
loop_
_publ_author_name
'Tietze, Lutz F.'
'Brand, Siegbert'
'Pfeiffer, Thomas'
'Antel, Jochen'
'Harms, Klaus'
'Sheldrick, George M.'

_publ_section_title
;
 Intra- and intermolecular hetero-Diels-Alder reactions.
 15. Asymmetric induction in Grignard and hetero-Diels-Alder
 reactions of chiral \a,\b-unsaturated carbonyl compounds
;
_journal_coden_ASTM JACSAT
_journal_issue 3
_journal_name_full 'Journal of the American Chemical Society'
_journal_page_first 921
_journal_page_last 923
_journal_paper_doi 10.1021/ja00237a060
_journal_volume 109
_journal_year 1987
_chemical_formula_sum 'C20 H19 N O3'
_space_group_IT_number 4
_symmetry_cell_setting monoclinic
_symmetry_space_group_name_Hall 'P 2yb'
_symmetry_space_group_name_H-M 'P 1 21 1'
_cell_angle_alpha 90
_cell_angle_beta 101.93(2)
_cell_angle_gamma 90
_cell_formula_units_Z 4
_cell_length_a 9.191(1)
_cell_length_b 16.567(2)
_cell_length_c 11.465(4)
_cod_original_sg_symbol_H-M 'P 21'
_cod_original_formula_sum 'C20 H19 N1 O3'
_cod_database_code 1100289

loop_
_symmetry_equiv_pos_site_id
_symmetry_equiv_pos_as_xyz
1 x,y,z
2 -x,1/2+y,-z

loop_
_atom_site_label
_atom_site_type_symbol
_atom_site_fract_x
_atom_site_fract_y
_atom_site_fract_z
O1 O 0.7253(2) 0.16640 0.4928(1)
C2 C 0.7356(3) 0.1075(2) 0.5872(2)
C3 C 0.7275(3) 0.1502(2) 0.7038(2)
N4 N 0.8679(3) 0.1900(2) 0.7611(2)
C5 C 0.9880(3) 0.2047(2) 0.7158(2)
C6 C 0.9813(3) 0.2000(2) 0.5840(2)
C7 C 0.8391(3) 0.2179(2) 0.4980(2)
C11 C 0.6083(3) 0.0483(2) 0.5501(2)
C21 C 0.6022(3) -0.0202(2) 0.6186(3)
C31 C 0.4848(4) -0.0745(2) 0.5867(3)
C41 C 0.3737(3) -0.0601(2) 0.4875(3)
C51 C 0.3798(3) 0.0067(2) 0.4204(3)
C61 C 0.4967(3) 0.0610(2) 0.4499(2)
C3' C 0.5972(4) 0.2082(2) 0.6898(3)
C4' C 0.8817(4) 0.2043(3) 0.8893(2)
O5 O 1.1066(2) 0.2261(2) 0.7806(2)
O7 O 0.8226(2) 0.2757(1) 0.4342(2)
C6' C 1.1073(3) 0.1916(2) 0.5452(2)
C21' C 1.1287(3) 0.1885(2) 0.4217(2)
C22 C 1.0328(3) 0.1467(2) 0.3320(3)
C23 C 1.0584(4) 0.1446(2) 0.2175(3)
C24 C 1.1780(4) 0.1837(2) 0.1905(3)
C25 C 1.2747(3) 0.2251(3) 0.2775(3)
C26 C 1.2509(3) 0.2269(2) 0.3926(3)
O10 O 0.6660(2) -0.0904(1) -0.0263(2)
C20 C 0.6772(3) -0.1603(2) 0.0509(2)
C30 C 0.6567(3) -0.1346(2) 0.1734(2)
N40 N 0.7864(3) -0.0907(2) 0.2431(2)
C50 C 0.9146(4) -0.0738(2) 0.2099(3)
C60 C 0.9199(3) -0.0633(2) 0.0803(2)
C70 C 0.7829(3) -0.0400(2) -0.0093(2)
C110 C 0.5619(3) -0.2208(2) -0.0070(2)
C210 C 0.5762(3) -0.3005(2) 0.0307(2)
C310 C 0.4756(3) -0.3584(2) -0.0204(3)
C410 C 0.3595(4) -0.3379(3) -0.1120(3)
C510 C 0.3419(4) -0.2589(3) -0.1498(3)
C610 C 0.4426(3) -0.2002(2) -0.0977(2)
C30' C 0.5133(4) -0.0875(2) 0.1681(3)
C40' C 0.7936(5) -0.0911(3) 0.3720(3)
O50 O 1.0299(3) -0.0613(2) 0.2848(2)
O70 O 0.7724(2) 0.0210(1) -0.0666(2)
C60' C 1.0502(3) -0.0620(2) 0.0482(3)
C211 C 1.0773(3) -0.0530(2) -0.0736(3)
C220 C 0.9966(4) -0.0976(2) -0.1684(3)
C230 C 1.0225(4) -0.0875(3) -0.2802(3)
C240 C 1.1274(5) -0.0344(3) -0.3020(4)
C250 C 1.2092(4) 0.0091(3) -0.2093(4)
C260 C 1.1845(4) -0.0010(2) -0.0960(3)
H2 H 0.82840 0.07890 0.60020
H3 H 0.71100 0.10800 0.75690
H21 H 0.67870 -0.03020 0.68790
H31 H 0.48110 -0.12220 0.63370
H41 H 0.29230 -0.09720 0.46630
H51 H 0.30260 0.01660 0.35160
H61 H 0.50040 0.10750 0.40070
H31' H 0.50910 0.17920 0.65330
H32' H 0.61480 0.25090 0.63770
H33' H 0.58450 0.23070 0.76420
H41' H 0.80110 0.18420 0.92250
H42' H 0.89840 0.26020 0.90990
H43' H 0.97020 0.17400 0.92070
H6 H 1.19600 0.18700 0.60590
H22 H 0.94800 0.11930 0.34990
H23 H 0.99180 0.11520 0.15660
H24 H 1.19430 0.18250 0.11050
H25 H 1.35870 0.25260 0.25840
H26 H 1.31970 0.25510 0.45340
H20 H 0.77350 -0.18500 0.06150
H30 H 0.64870 -0.18400 0.21550
H210 H 0.65770 -0.31550 0.09380
H310 H 0.48680 -0.41310 0.00750
H410 H 0.29070 -0.37840 -0.14910
H510 H 0.25970 -0.24440 -0.21260
H610 H 0.42970 -0.14530 -0.12460
H311 H 0.43170 -0.11670 0.12110
H320 H 0.52300 -0.03620 0.13150
H330 H 0.49520 -0.07930 0.24680
H411 H 0.69830 -0.10150 0.39080
H420 H 0.82910 -0.03930 0.40320
H430 H 0.86260 -0.13220 0.40690
H60 H 1.13660 -0.06760 0.11110
H220 H 0.92260 -0.13530 -0.15470
H230 H 0.96590 -0.11830 -0.34500
H240 H 1.14380 -0.02750 -0.38140
H250 H 1.28350 0.04640 -0.22350
H260 H 1.24320 0.02880 -0.03120

loop_
_atom_type_symbol
_atom_type_radius_bond
C 0.68
H 0.23
N 0.68
O 0.68
